data_7052090
loop_
_publ_author_name
'Green, Shaun P.'
'Jones, Cameron'
'Stasch, Andreas'
'Rose, Richard P.'

_publ_section_title
;
 ?GaI?: A new reagent for chemo- and diastereoselective C?C bond
 forming reactions
;
_journal_issue 1
_journal_name_full 'New Journal of Chemistry'
_journal_page_first 127
_journal_paper_doi 10.1039/b613669a
_journal_volume 31
_journal_year 2007
_chemical_formula_sum 'C29 H26 O3'
_chemical_formula_weight 422.50
_chemical_name_systematic
;
?
;
_space_group_IT_number 5
_symmetry_cell_setting monoclinic
_symmetry_space_group_name_Hall 'C 2y'
_symmetry_space_group_name_H-M 'C 1 2 1'
_atom_sites_solution_hydrogens geom
_atom_sites_solution_primary direct
_atom_sites_solution_secondary difmap
_audit_creation_method SHELXL-97
_cell_angle_alpha 90.00
_cell_angle_beta 101.70(3)
_cell_angle_gamma 90.00
_cell_formula_units_Z 4
_cell_length_a 32.142(6)
_cell_length_b 6.2276(12)
_cell_length_c 11.413(2)
_cell_measurement_temperature 150(2)
_cell_volume 2237.0(8)
_computing_structure_refinement 'SHELXL-97 (Sheldrick, 1997)'
_computing_structure_solution 'SHELXS-97 (Sheldrick, 1990)'
_diffrn_ambient_temperature 150(2)
_diffrn_measured_fraction_theta_full 0.968
_diffrn_measured_fraction_theta_max 0.968
_diffrn_measurement_device_type 'Nonius Kappa CCD'
_diffrn_radiation_monochromator graphite
_diffrn_radiation_source 'fine-focus sealed tube'
_diffrn_radiation_type MoK\a
_diffrn_radiation_wavelength 0.71073
_diffrn_reflns_av_R_equivalents 0.1064
_diffrn_reflns_av_sigmaI/netI 0.1841
_diffrn_reflns_limit_h_max 36
_diffrn_reflns_limit_h_min -37
_diffrn_reflns_limit_k_max 6
_diffrn_reflns_limit_k_min -7
_diffrn_reflns_limit_l_max 13
_diffrn_reflns_limit_l_min -10
_diffrn_reflns_number 5064
_diffrn_reflns_theta_full 24.81
_diffrn_reflns_theta_max 24.81
_diffrn_reflns_theta_min 4.76
_exptl_absorpt_coefficient_mu 0.080
_exptl_absorpt_correction_T_max 0.995
_exptl_absorpt_correction_T_min 0.895
_exptl_absorpt_correction_type multi-scan
_exptl_absorpt_process_details 'Sortav (Blessing, 1995)'
_exptl_crystal_colour colourless
_exptl_crystal_density_diffrn 1.254
_exptl_crystal_density_method 'not measured'
_exptl_crystal_description block
_exptl_crystal_F_000 896
_exptl_crystal_size_max 0.13
_exptl_crystal_size_mid 0.10
_exptl_crystal_size_min 0.08
_refine_diff_density_max 0.201
_refine_diff_density_min -0.201
_refine_diff_density_rms 0.048
_refine_ls_abs_structure_details 'Flack H D (1983), Acta Cryst. A39, 876-881'
_refine_ls_abs_structure_Flack 0(3)
_refine_ls_extinction_method none
_refine_ls_goodness_of_fit_ref 1.068
_refine_ls_hydrogen_treatment constr
_refine_ls_matrix_type full
_refine_ls_number_parameters 292
_refine_ls_number_reflns 3292
_refine_ls_number_restraints 1
_refine_ls_restrained_S_all 1.067
_refine_ls_R_factor_all 0.1474
_refine_ls_R_factor_gt 0.0876
_refine_ls_shift/su_max 0.000
_refine_ls_shift/su_mean 0.000
_refine_ls_structure_factor_coef Fsqd
_refine_ls_weighting_details 'calc w=1/[\s^2^(Fo^2^)+(0.0284P)^2^+1.2539P] where P=(Fo^2^+2Fc^2^)/3'
_refine_ls_weighting_scheme calc
_refine_ls_wR_factor_gt 0.1387
_refine_ls_wR_factor_ref 0.1579
_reflns_number_gt 2149
_reflns_number_total 3292
_reflns_threshold_expression >2sigma(I)
_cod_data_source_file b613669a.txt
_cod_data_source_block compound1a
_cod_original_cell_volume 2237.1(8)
_cod_original_sg_symbol_H-M C2
_cod_database_code 7052090

loop_
_symmetry_equiv_pos_as_xyz
'x, y, z'
'-x, y, -z'
'x+1/2, y+1/2, z'
'-x+1/2, y+1/2, -z'

loop_
_atom_site_label
_atom_site_type_symbol
_atom_site_fract_x
_atom_site_fract_y
_atom_site_fract_z
_atom_site_U_iso_or_equiv
_atom_site_adp_type
_atom_site_occupancy
_atom_site_symmetry_multiplicity
_atom_site_calc_flag
_atom_site_refinement_flags
_atom_site_disorder_assembly
_atom_site_disorder_group
O1 O 0.07373(11) 0.0558(6) 0.5592(3) 0.0353(10) Uani 1 1 d . . .
O2 O 0.13663(12) -0.1401(5) 0.7575(3) 0.0304(9) Uani 1 1 d . . .
H2 H 0.1165 -0.2102 0.7163 0.037 Uiso 1 1 calc R . .
O3 O 0.08862(12) 0.4990(6) 0.6831(3) 0.0368(10) Uani 1 1 d . . .
C1 C 0.11820(17) 0.1035(8) 0.5880(4) 0.0285(13) Uani 1 1 d . . .
H1 H 0.1224 0.2562 0.5659 0.034 Uiso 1 1 calc R . .
C2 C 0.13194(16) 0.0804(7) 0.7267(4) 0.0254(12) Uani 1 1 d . . .
C3 C 0.09704(17) 0.1690(8) 0.7912(4) 0.0260(12) Uani 1 1 d . . .
H3 H 0.0747 0.0547 0.7805 0.031 Uiso 1 1 calc R . .
C4 C 0.07345(18) 0.3727(9) 0.7436(4) 0.0299(13) Uani 1 1 d . . .
C5 C 0.0539(2) 0.1509(11) 0.4465(5) 0.0486(17) Uani 1 1 d . . .
H5A H 0.0559 0.3077 0.4529 0.073 Uiso 1 1 calc R . .
H5B H 0.0240 0.1082 0.4263 0.073 Uiso 1 1 calc R . .
H5C H 0.0685 0.1015 0.3838 0.073 Uiso 1 1 calc R . .
C6 C 0.14307(16) -0.0386(8) 0.5204(4) 0.0272(13) Uani 1 1 d . . .
C7 C 0.1276(2) -0.2335(9) 0.4745(5) 0.0338(15) Uani 1 1 d . . .
H7 H 0.1003 -0.2789 0.4842 0.041 Uiso 1 1 calc R . .
C8 C 0.1509(2) -0.3653(9) 0.4142(5) 0.0419(17) Uani 1 1 d . . .
H8 H 0.1394 -0.4986 0.3826 0.050 Uiso 1 1 calc R . .
C9 C 0.1905(2) -0.3046(11) 0.3999(5) 0.0456(16) Uani 1 1 d . . .
H9 H 0.2065 -0.3963 0.3592 0.055 Uiso 1 1 calc R . .
C10 C 0.20740(19) -0.1081(11) 0.4451(4) 0.0398(15) Uani 1 1 d . . .
H10 H 0.2349 -0.0652 0.4361 0.048 Uiso 1 1 calc R . .
C11 C 0.18335(18) 0.0235(10) 0.5033(5) 0.0346(14) Uani 1 1 d . . .
H11 H 0.1944 0.1591 0.5324 0.041 Uiso 1 1 calc R . .
C12 C 0.17588(16) 0.1837(9) 0.7698(4) 0.0255(12) Uani 1 1 d . . .
C13 C 0.20696(19) 0.0683(10) 0.8470(5) 0.0364(15) Uani 1 1 d . . .
H13 H 0.2008 -0.0711 0.8728 0.044 Uiso 1 1 calc R . .
C14 C 0.24722(19) 0.1579(11) 0.8865(5) 0.0458(16) Uani 1 1 d . . .
H14 H 0.2686 0.0775 0.9377 0.055 Uiso 1 1 calc R . .
C15 C 0.25612(19) 0.3598(12) 0.8521(5) 0.0458(17) Uani 1 1 d . . .
H15 H 0.2835 0.4199 0.8799 0.055 Uiso 1 1 calc R . .
C16 C 0.2252(2) 0.4768(10) 0.7768(5) 0.0397(15) Uani 1 1 d . . .
H16 H 0.2314 0.6169 0.7521 0.048 Uiso 1 1 calc R . .
C17 C 0.18524(18) 0.3894(9) 0.7375(4) 0.0307(13) Uani 1 1 d . . .
H17 H 0.1639 0.4720 0.6875 0.037 Uiso 1 1 calc R . .
C18 C 0.11327(16) 0.1841(9) 0.9263(4) 0.0271(13) Uani 1 1 d . . .
C19 C 0.13291(17) 0.3670(10) 0.9789(5) 0.0316(13) Uani 1 1 d . . .
H19 H 0.1355 0.4886 0.9306 0.038 Uiso 1 1 calc R . .
C20 C 0.14883(18) 0.3760(11) 1.1009(5) 0.0397(15) Uani 1 1 d . . .
H20 H 0.1616 0.5043 1.1362 0.048 Uiso 1 1 calc R . .
C21 C 0.14611(19) 0.1995(11) 1.1704(5) 0.0427(16) Uani 1 1 d . . .
H21 H 0.1577 0.2050 1.2538 0.051 Uiso 1 1 calc R . .
C22 C 0.12672(18) 0.0132(11) 1.1206(5) 0.0383(15) Uani 1 1 d . . .
H22 H 0.1246 -0.1088 1.1691 0.046 Uiso 1 1 calc R . .
C23 C 0.11041(17) 0.0082(10) 0.9983(5) 0.0358(15) Uani 1 1 d . . .
H23 H 0.0970 -0.1188 0.9633 0.043 Uiso 1 1 calc R . .
C24 C 0.03122(17) 0.4188(9) 0.7743(4) 0.0278(13) Uani 1 1 d . . .
C25 C 0.0134(2) 0.6197(10) 0.7423(6) 0.0512(18) Uani 1 1 d . . .
H25 H 0.0277 0.7189 0.7010 0.061 Uiso 1 1 calc R . .
C26 C -0.0251(2) 0.6746(13) 0.7707(7) 0.067(2) Uani 1 1 d . . .
H26 H -0.0370 0.8128 0.7509 0.080 Uiso 1 1 calc R . .
C27 C -0.0460(2) 0.5290(13) 0.8274(6) 0.0575(19) Uani 1 1 d . . .
H27 H -0.0725 0.5663 0.8467 0.069 Uiso 1 1 calc R . .
C28 C -0.0292(2) 0.3317(12) 0.8562(6) 0.0498(18) Uani 1 1 d . . .
H28 H -0.0444 0.2310 0.8941 0.060 Uiso 1 1 calc R . .
C29 C 0.0093(2) 0.2753(10) 0.8313(5) 0.0425(16) Uani 1 1 d . . .
H29 H 0.0210 0.1374 0.8533 0.051 Uiso 1 1 calc R . .

loop_
_atom_site_aniso_label
_atom_site_aniso_U_11
_atom_site_aniso_U_22
_atom_site_aniso_U_33
_atom_site_aniso_U_23
_atom_site_aniso_U_13
_atom_site_aniso_U_12
O1 0.030(2) 0.045(3) 0.029(2) 0.0019(18) 0.0028(17) 0.0007(19)
O2 0.039(2) 0.023(2) 0.029(2) -0.0012(17) 0.0035(17) 0.0005(18)
O3 0.036(2) 0.027(2) 0.050(2) 0.0003(19) 0.014(2) -0.0046(19)
C1 0.029(3) 0.026(3) 0.031(3) -0.003(2) 0.006(3) -0.005(2)
C2 0.027(3) 0.015(3) 0.033(3) 0.004(2) 0.003(2) 0.000(2)
C3 0.029(3) 0.022(3) 0.027(3) 0.001(2) 0.005(2) 0.000(3)
C4 0.040(4) 0.022(3) 0.025(3) -0.005(3) 0.000(3) -0.007(3)
C5 0.043(4) 0.065(5) 0.033(3) -0.002(3) -0.004(3) 0.013(3)
C6 0.027(3) 0.031(3) 0.023(3) 0.003(2) 0.003(2) 0.006(3)
C7 0.047(4) 0.032(3) 0.025(3) 0.001(3) 0.013(3) -0.004(3)
C8 0.070(5) 0.032(4) 0.025(3) -0.003(2) 0.014(3) 0.003(3)
C9 0.051(5) 0.054(4) 0.032(3) -0.002(3) 0.009(3) 0.018(4)
C10 0.033(4) 0.060(4) 0.028(3) -0.005(3) 0.010(3) 0.009(3)
C11 0.037(4) 0.041(4) 0.026(3) -0.006(3) 0.007(3) -0.006(3)
C12 0.029(3) 0.024(3) 0.024(3) -0.001(3) 0.005(2) 0.002(3)
C13 0.038(4) 0.045(4) 0.028(3) 0.002(3) 0.012(3) -0.003(3)
C14 0.033(4) 0.063(5) 0.038(3) 0.012(3) 0.001(3) -0.003(4)
C15 0.029(4) 0.070(5) 0.040(4) -0.018(4) 0.010(3) -0.017(4)
C16 0.041(4) 0.038(4) 0.045(4) -0.010(3) 0.019(3) -0.011(3)
C17 0.030(3) 0.029(3) 0.034(3) -0.004(3) 0.007(3) 0.002(3)
C18 0.024(3) 0.033(3) 0.026(3) 0.001(3) 0.007(2) 0.006(3)
C19 0.033(3) 0.031(3) 0.033(3) -0.004(3) 0.011(3) 0.005(3)
C20 0.038(4) 0.043(4) 0.038(4) -0.015(3) 0.007(3) -0.001(3)
C21 0.036(4) 0.059(4) 0.029(3) -0.004(3) -0.003(3) 0.019(4)
C22 0.037(4) 0.042(4) 0.037(4) 0.001(3) 0.011(3) 0.022(3)
C23 0.030(3) 0.042(4) 0.035(3) -0.006(3) 0.005(3) 0.003(3)
C24 0.020(3) 0.039(4) 0.024(3) -0.004(2) 0.004(2) -0.001(3)
C25 0.040(4) 0.041(4) 0.069(5) 0.005(3) 0.003(3) 0.002(3)
C26 0.044(5) 0.054(5) 0.102(6) 0.003(4) 0.017(4) 0.013(4)
C27 0.028(4) 0.065(5) 0.081(5) 0.000(4) 0.015(4) 0.007(4)
C28 0.031(4) 0.071(5) 0.047(4) 0.001(3) 0.007(3) -0.004(4)
C29 0.041(4) 0.048(4) 0.036(4) 0.003(3) 0.003(3) 0.002(3)

loop_
_atom_type_symbol
_atom_type_description
_atom_type_scat_dispersion_real
_atom_type_scat_dispersion_imag
_atom_type_scat_source
C C 0.0033 0.0016 'International Tables Vol C Tables 4.2.6.8 and 6.1.1.4'
H H 0.0000 0.0000 'International Tables Vol C Tables 4.2.6.8 and 6.1.1.4'
O O 0.0106 0.0060 'International Tables Vol C Tables 4.2.6.8 and 6.1.1.4'

loop_
_geom_angle_atom_site_label_1
_geom_angle_atom_site_label_2
_geom_angle_atom_site_label_3
_geom_angle
_geom_angle_site_symmetry_1
_geom_angle_site_symmetry_3
_geom_angle_publ_flag
C1 O1 C5 111.0(4) . . ?
O1 C1 C6 111.7(4) . . ?
O1 C1 C2 106.1(4) . . ?
C6 C1 C2 113.3(4) . . ?
O2 C2 C12 106.3(4) . . ?
O2 C2 C1 109.5(4) . . ?
C12 C2 C1 109.8(4) . . ?
O2 C2 C3 106.0(4) . . ?
C12 C2 C3 113.7(4) . . ?
C1 C2 C3 111.3(4) . . ?
C4 C3 C18 110.7(4) . . ?
C4 C3 C2 118.7(4) . . ?
C18 C3 C2 111.5(4) . . ?
O3 C4 C24 119.8(5) . . ?
O3 C4 C3 121.1(5) . . ?
C24 C4 C3 119.1(5) . . ?
C7 C6 C11 117.6(5) . . ?
C7 C6 C1 121.7(5) . . ?
C11 C6 C1 120.7(5) . . ?
C6 C7 C8 121.5(6) . . ?
C9 C8 C7 120.4(6) . . ?
C8 C9 C10 120.0(6) . . ?
C11 C10 C9 118.9(6) . . ?
C10 C11 C6 121.6(6) . . ?
C17 C12 C13 118.7(5) . . ?
C17 C12 C2 122.5(4) . . ?
C13 C12 C2 118.8(5) . . ?
C12 C13 C14 119.8(6) . . ?
C15 C14 C13 120.7(6) . . ?
C14 C15 C16 119.9(6) . . ?
C15 C16 C17 119.8(6) . . ?
C12 C17 C16 121.1(5) . . ?
C19 C18 C23 118.3(5) . . ?
C19 C18 C3 121.5(5) . . ?
C23 C18 C3 120.1(5) . . ?
C18 C19 C20 121.0(5) . . ?
C21 C20 C19 119.8(6) . . ?
C20 C21 C22 120.8(5) . . ?
C21 C22 C23 118.6(6) . . ?
C18 C23 C22 121.5(6) . . ?
C29 C24 C25 119.0(5) . . ?
C29 C24 C4 124.0(5) . . ?
C25 C24 C4 117.0(5) . . ?
C26 C25 C24 119.9(6) . . ?
C27 C26 C25 119.7(7) . . ?
C28 C27 C26 120.4(7) . . ?
C27 C28 C29 121.0(7) . . ?
C28 C29 C24 120.0(6) . . ?

loop_
_geom_bond_atom_site_label_1
_geom_bond_atom_site_label_2
_geom_bond_distance
_geom_bond_site_symmetry_2
_geom_bond_publ_flag
O1 C1 1.431(6) . ?
O1 C5 1.441(6) . ?
O2 C2 1.418(6) . ?
O3 C4 1.212(6) . ?
C1 C6 1.506(7) . ?
C1 C2 1.561(7) . ?
C2 C12 1.539(7) . ?
C2 C3 1.562(7) . ?
C3 C4 1.521(8) . ?
C3 C18 1.526(6) . ?
C4 C24 1.497(7) . ?
C6 C7 1.375(7) . ?
C6 C11 1.402(7) . ?
C7 C8 1.385(8) . ?
C8 C9 1.368(8) . ?
C9 C10 1.394(9) . ?
C10 C11 1.385(8) . ?
C12 C17 1.383(8) . ?
C12 C13 1.390(7) . ?
C13 C14 1.397(8) . ?
C14 C15 1.364(9) . ?
C15 C16 1.382(9) . ?
C16 C17 1.384(7) . ?
C18 C19 1.380(8) . ?
C18 C23 1.384(8) . ?
C19 C20 1.384(7) . ?
C20 C21 1.369(9) . ?
C21 C22 1.383(9) . ?
C22 C23 1.388(7) . ?
C24 C29 1.379(8) . ?
C24 C25 1.393(8) . ?
C25 C26 1.387(9) . ?
C26 C27 1.367(10) . ?
C27 C28 1.356(10) . ?
C28 C29 1.372(8) . ?

loop_
_cod_related_entry_id
_cod_related_entry_database
_cod_related_entry_code
1 ChemSpider 13113002
